data_7715526
loop_
_publ_author_name
'Kouck&#xfd;, Filip'
'Dobrovoln&#xe1;, Tereza'
'Kotek, Jan'
'C&#xed;sa&#x159;ov&#xe1;, Ivana'
'Havl&#xed;&#x10d;kov&#xe1;, Jana'
'Li&#x161;ka, Alan'
'Kub&#xed;&#x10d;ek, Vojt&#x11b;ch'
'Hermann, Petr'

_publ_section_title
;
 Transition metal complexes of the (2,2,2-trifluoroethyl)phosphinate NOTA
 analogue as potential contrast agents for <sup>19</sup>F magnetic
 resonance imaging.
;
_journal_issue 22
_journal_name_full 'Dalton transactions (Cambridge, England : 2003)'
_journal_page_first 9267
_journal_page_last 9285
_journal_paper_doi 10.1039/d4dt00507d
_journal_volume 53
_journal_year 2024
_chemical_formula_moiety 'C15 H24 Co F9 N3 O6 P3, 3.5(H2 O), H4 N'
_chemical_formula_sum 'C15 H35 Co F9 N4 O9.5 P3'
_chemical_formula_weight 746.31
_space_group_crystal_system monoclinic
_space_group_IT_number 15
_space_group_name_Hall '-C 2yc'
_space_group_name_H-M_alt 'C 1 2/c 1'
_atom_sites_solution_hydrogens mixed
_atom_sites_solution_primary direct
_atom_sites_solution_secondary difmap
_audit_creation_method SHELXL-2017/1
_audit_update_record
;
2024-01-20 deposited with the CCDC.	2024-03-26 downloaded from the CCDC.
;
_cell_angle_alpha 90
_cell_angle_beta 100.726(3)
_cell_angle_gamma 90
_cell_formula_units_Z 8
_cell_length_a 25.658(2)
_cell_length_b 9.3786(7)
_cell_length_c 24.1366(19)
_cell_measurement_reflns_used 9734
_cell_measurement_temperature 120(2)
_cell_measurement_theta_max 27.6661
_cell_measurement_theta_min 2.3170
_cell_volume 5706.7(8)
_computing_cell_refinement 'SAINT V8.40B (Bruker AXS LLC, 2019)'
_computing_data_collection 'Bruker Instrument Service vV6.2.15'
_computing_data_reduction 'SAINT V8.40B (Bruker AXS LLC, 2019)'
_computing_structure_refinement 'SHELXL-2017/1 (Sheldrick, 2017)'
_computing_structure_solution 'SHELXT 2018/2 (Sheldrick, 2018)'
_diffrn_ambient_temperature 120(2)
_diffrn_detector_area_resol_mean 7.3910
_diffrn_measured_fraction_theta_full 0.998
_diffrn_measured_fraction_theta_max 0.989
_diffrn_measurement_device_type 'Bruker D8 VENTURE'
_diffrn_measurement_method '\f and \w scans'
_diffrn_radiation_type MoK\a
_diffrn_radiation_wavelength 0.71073
_diffrn_reflns_av_R_equivalents 0.0435
_diffrn_reflns_av_unetI/netI 0.0322
_diffrn_reflns_Laue_measured_fraction_full 0.998
_diffrn_reflns_Laue_measured_fraction_max 0.989
_diffrn_reflns_limit_h_max 33
_diffrn_reflns_limit_h_min -33
_diffrn_reflns_limit_k_max 12
_diffrn_reflns_limit_k_min -12
_diffrn_reflns_limit_l_max 31
_diffrn_reflns_limit_l_min -31
_diffrn_reflns_number 40100
_diffrn_reflns_point_group_measured_fraction_full 0.998
_diffrn_reflns_point_group_measured_fraction_max 0.989
_diffrn_reflns_theta_full 25.242
_diffrn_reflns_theta_max 27.666
_diffrn_reflns_theta_min 2.317
_diffrn_source 'microfocus sealed tube'
_exptl_absorpt_coefficient_mu 0.881
_exptl_absorpt_correction_T_max 0.86
_exptl_absorpt_correction_T_min 0.75
_exptl_absorpt_correction_type multi-scan
_exptl_absorpt_process_details
;
Krause, L., Herbst-Irmer, R., Sheldrick, G. M., Stalke, D. (2015).
"Comparison of silver and molybdenum microfocus X-ray sources for
single-crystal structure determination"
J. Appl. Cryst. 48, 3-10.
doi:10.1107/S1600576714022985
;
_exptl_crystal_colour 'light violet'
_exptl_crystal_density_diffrn 1.737
_exptl_crystal_description prism
_exptl_crystal_F_000 3056
_exptl_crystal_size_max 0.377
_exptl_crystal_size_mid 0.241
_exptl_crystal_size_min 0.182
_refine_diff_density_max 0.555
_refine_diff_density_min -0.520
_refine_diff_density_rms 0.079
_refine_ls_extinction_method none
_refine_ls_goodness_of_fit_ref 1.161
_refine_ls_hydrogen_treatment mixed
_refine_ls_matrix_type full
_refine_ls_number_parameters 477
_refine_ls_number_reflns 6587
_refine_ls_number_restraints 6
_refine_ls_restrained_S_all 1.161
_refine_ls_R_factor_all 0.0463
_refine_ls_R_factor_gt 0.0440
_refine_ls_shift/su_max 0.001
_refine_ls_shift/su_mean 0.000
_refine_ls_structure_factor_coef Fsqd
_refine_ls_weighting_details 'w=1/[\s^2^(Fo^2^)+30.6926P] where P=(Fo^2^+2Fc^2^)/3'
_refine_ls_weighting_scheme calc
_refine_ls_wR_factor_gt 0.1024
_refine_ls_wR_factor_ref 0.1035
_reflns_Friedel_coverage 0.000
_reflns_number_gt 6208
_reflns_number_total 6587
_reflns_threshold_expression 'I > 2\s(I)'
_cod_data_source_file d4dt00507d2.cif
_cod_data_source_block conotpf
_cod_depositor_comments
;
The following automatic conversions were performed:

data item '_exptl_absorpt_correction_type' value 'Multi-Scan' was
changed to 'multi-scan' in accordance with the
/home/data/users/saulius/crontab/automatic-downloads/rss-feeds/RSC/lib/dictionaries/cif_core.dic
dictionary named 'cif_core.dic' version 2.4.2 last updated on
2011-04-26.

Automatic conversion script
Id: cif_fix_values 8170 2020-07-09 18:12:32Z antanas 

 Adding full bibliography for 7715524--7715535.cif.
;
_cod_original_cell_volume 5706.6(8)
_cod_original_sg_symbol_H-M 'C 2/c'
_cod_original_formula_sum 'C15 H35 Co F9 N4 O9.50 P3'
_cod_database_code 7715526
_shelx_shelxl_version_number 2017/1
_shelx_space_group_comment
;
The symmetry employed for this shelxl refinement is uniquely defined
by the following loop, which should always be used as a source of
symmetry information in preference to the above space-group names.
They are only intended as comments.
;
_shelx_estimated_absorpt_t_min 0.732
_shelx_estimated_absorpt_t_max 0.856

loop_
_space_group_symop_operation_xyz
'x, y, z'
'-x, y, -z+1/2'
'x+1/2, y+1/2, z'
'-x+1/2, y+1/2, -z+1/2'
'-x, -y, -z'
'x, -y, z-1/2'
'-x+1/2, -y+1/2, -z'
'x+1/2, -y+1/2, z-1/2'

loop_
_atom_site_label
_atom_site_type_symbol
_atom_site_fract_x
_atom_site_fract_y
_atom_site_fract_z
_atom_site_U_iso_or_equiv
_atom_site_adp_type
_atom_site_occupancy
_atom_site_site_symmetry_order
_atom_site_calc_flag
_atom_site_refinement_flags_posn
_atom_site_refinement_flags_adp
_atom_site_refinement_flags_occupancy
_atom_site_disorder_assembly
_atom_site_disorder_group
Co1 Co 0.35961(2) 0.53172(4) 0.64822(2) 0.01486(9) Uani 1 1 d . . . . .
N1 N 0.40855(10) 0.5872(2) 0.58767(9) 0.0212(5) Uani 1 1 d . . . . .
C2 C 0.37008(14) 0.6463(3) 0.53960(12) 0.0301(7) Uani 1 1 d . . . . .
H21 H 0.348602 0.567753 0.519592 0.036 Uiso 1 1 calc R U . . .
H22 H 0.389566 0.692540 0.512722 0.036 Uiso 1 1 calc R U . . .
C3 C 0.33339(14) 0.7551(3) 0.55980(12) 0.0305(7) Uani 1 1 d . . . . .
H31 H 0.353295 0.844708 0.569905 0.037 Uiso 1 1 calc R U . . .
H32 H 0.303617 0.776497 0.528492 0.037 Uiso 1 1 calc R U . . .
N4 N 0.31152(10) 0.7046(2) 0.60947(9) 0.0211(5) Uani 1 1 d . . . . .
C5 C 0.31621(12) 0.8143(3) 0.65439(12) 0.0245(6) Uani 1 1 d . . . . .
H51 H 0.297060 0.782197 0.684170 0.029 Uiso 1 1 calc R U . . .
H52 H 0.299894 0.904464 0.638383 0.029 Uiso 1 1 calc R U . . .
C6 C 0.37477(13) 0.8395(3) 0.67995(13) 0.0285(6) Uani 1 1 d . . . . .
H61 H 0.391772 0.892279 0.652539 0.034 Uiso 1 1 calc R U . . .
H62 H 0.377245 0.899196 0.714177 0.034 Uiso 1 1 calc R U . . .
N7 N 0.40366(10) 0.7041(3) 0.69496(10) 0.0228(5) Uani 1 1 d . . . . .
C8 C 0.45534(12) 0.7019(3) 0.67642(13) 0.0277(6) Uani 1 1 d . . . . .
H81 H 0.475978 0.618024 0.692932 0.033 Uiso 1 1 calc R U . . .
H82 H 0.475633 0.788711 0.690239 0.033 Uiso 1 1 calc R U . . .
C9 C 0.44804(13) 0.6955(3) 0.61255(13) 0.0298(7) Uani 1 1 d . . . . .
H91 H 0.436516 0.790199 0.596751 0.036 Uiso 1 1 calc R U . . .
H92 H 0.482542 0.673182 0.601816 0.036 Uiso 1 1 calc R U . . .
C10 C 0.43317(12) 0.4547(3) 0.57277(11) 0.0235(6) Uani 1 1 d . . . . .
H101 H 0.463571 0.477617 0.554382 0.028 Uiso 1 1 calc R U . . .
H102 H 0.407096 0.399165 0.545828 0.028 Uiso 1 1 calc R U . . .
P1 P 0.45598(3) 0.34916(7) 0.63622(3) 0.01753(14) Uani 1 1 d . . . . .
O11 O 0.41198(7) 0.3654(2) 0.66999(7) 0.0184(4) Uani 1 1 d . . . . .
O12 O 0.51092(8) 0.3868(2) 0.66419(9) 0.0258(4) Uani 1 1 d . . . . .
C11 C 0.45337(11) 0.1638(3) 0.61353(12) 0.0208(5) Uani 1 1 d . . . . .
H111 H 0.458657 0.102232 0.647435 0.025 Uiso 1 1 calc R U . . .
H112 H 0.417430 0.144067 0.591767 0.025 Uiso 1 1 calc R U . . .
C12 C 0.49294(14) 0.1228(3) 0.57845(14) 0.0325(7) Uani 1 1 d . . . . .
F121 F 0.49162(11) 0.2077(2) 0.53386(10) 0.0527(6) Uani 1 1 d . . . . .
F122 F 0.54258(8) 0.1239(3) 0.60727(11) 0.0580(7) Uani 1 1 d . . . . .
F123 F 0.48422(9) -0.0096(2) 0.55800(9) 0.0436(5) Uani 1 1 d . . . . .
C20 C 0.25647(12) 0.6534(3) 0.59404(12) 0.0252(6) Uani 1 1 d . . . . .
H201 H 0.235319 0.721191 0.567467 0.030 Uiso 1 1 calc R U . . .
H202 H 0.240328 0.647181 0.628160 0.030 Uiso 1 1 calc R U . . .
P2 P 0.25607(3) 0.47787(8) 0.56114(3) 0.02210(16) Uani 1 1 d . . . . .
O21 O 0.30661(8) 0.4094(2) 0.59347(9) 0.0248(4) Uani 1 1 d . . . . .
O22 O 0.24894(9) 0.4858(2) 0.49878(9) 0.0265(4) Uani 1 1 d . . . . .
C21 C 0.20285(12) 0.3784(3) 0.58282(13) 0.0273(6) Uani 1 1 d . . . . .
H211 H 0.207590 0.276515 0.574267 0.033 Uiso 1 1 calc R U . . .
H212 H 0.206819 0.387081 0.624269 0.033 Uiso 1 1 calc R U . . .
C22 C 0.14760(13) 0.4196(4) 0.55724(13) 0.0331(7) Uani 1 1 d . . . . .
F221 F 0.14007(9) 0.5602(3) 0.55878(11) 0.0540(6) Uani 1 1 d . . . . .
F222 F 0.13438(8) 0.3798(3) 0.50356(9) 0.0583(7) Uani 1 1 d . . . . .
F223 F 0.11159(8) 0.3604(3) 0.58376(9) 0.0466(5) Uani 1 1 d . . . . .
C30 C 0.41009(12) 0.6703(4) 0.75538(12) 0.0281(6) Uani 1 1 d . . . . .
H301 H 0.422383 0.755963 0.778041 0.034 Uiso 0.683(4) 1 calc R U P A 1
H302 H 0.437098 0.594533 0.765268 0.034 Uiso 0.683(4) 1 calc R U P A 1
H304 H 0.416833 0.758870 0.777879 0.034 Uiso 0.317(4) 1 calc R U P A 2
H305 H 0.440836 0.605926 0.766575 0.034 Uiso 0.317(4) 1 calc R U P A 2
P3A P 0.34920(15) 0.6125(3) 0.77073(17) 0.0147(5) Uani 0.683(4) 1 d . . P A 1
O32A O 0.3147(3) 0.7321(6) 0.7838(4) 0.0204(11) Uani 0.683(4) 1 d . . P A 1
C31A C 0.37340(17) 0.5164(6) 0.83578(18) 0.0206(9) Uani 0.683(4) 1 d . . P A 1
H311 H 0.401054 0.448390 0.828986 0.025 Uiso 0.683(4) 1 calc R U P A 1
H312 H 0.390461 0.585426 0.864551 0.025 Uiso 0.683(4) 1 calc R U P A 1
C32A C 0.33230(17) 0.4360(5) 0.85918(17) 0.0226(9) Uani 0.683(4) 1 d . . P A 1
F321 F 0.30764(14) 0.3392(3) 0.82356(12) 0.0442(9) Uani 0.683(4) 1 d . . P A 1
F322 F 0.29461(13) 0.5206(3) 0.87257(15) 0.0421(9) Uani 0.683(4) 1 d . . P A 1
F323 F 0.35289(14) 0.3672(4) 0.90647(12) 0.0409(8) Uani 0.683(4) 1 d . . P A 1
P3B P 0.3433(4) 0.5748(7) 0.7706(4) 0.0249(15) Uani 0.317(4) 1 d . . P A 2
O32B O 0.3080(7) 0.6900(13) 0.7860(8) 0.029(3) Uani 0.317(4) 1 d . U P A 2
C31B C 0.3585(6) 0.4460(13) 0.8269(4) 0.032(3) Uani 0.317(4) 1 d . . P A 2
H314 H 0.326133 0.389030 0.827722 0.039 Uiso 0.317(4) 1 calc R U P A 2
H315 H 0.385773 0.380046 0.817742 0.039 Uiso 0.317(4) 1 calc R U P A 2
C32B C 0.3778(6) 0.5040(14) 0.8848(4) 0.044(3) Uani 0.317(4) 1 d . . P A 2
F324 F 0.4139(3) 0.6035(9) 0.8863(3) 0.054(2) Uani 0.317(4) 1 d . . P A 2
F325 F 0.3358(4) 0.5561(9) 0.9057(3) 0.063(3) Uani 0.317(4) 1 d . . P A 2
F326 F 0.3974(4) 0.3995(10) 0.9194(3) 0.068(3) Uani 0.317(4) 1 d . . P A 2
O31 O 0.32591(8) 0.5060(2) 0.72163(8) 0.0247(4) Uani 1 1 d . . . . .
N1A N 0.20700(12) 0.7105(3) 0.79469(13) 0.0308(6) Uani 1 1 d . . . . .
H11A H 0.243921 0.711360 0.792319 0.037 Uiso 1 1 d R U . . .
H12A H 0.1929(17) 0.807(5) 0.7891(17) 0.049(12) Uiso 1 1 d . . . . .
H13A H 0.1864(16) 0.655(4) 0.7708(17) 0.037(10) Uiso 1 1 d . . . . .
H14A H 0.2013(16) 0.681(4) 0.8304(18) 0.043(11) Uiso 1 1 d . . . . .
O1W O 0.57763(9) 0.2001(3) 0.73261(11) 0.0308(5) Uani 1 1 d . . . . .
H11W H 0.5584(15) 0.252(4) 0.7109(16) 0.027(10) Uiso 1 1 d . . . . .
H12W H 0.5804(18) 0.238(5) 0.761(2) 0.049(13) Uiso 1 1 d . . . . .
O2W O 0.31510(9) 0.1232(2) 0.59753(8) 0.0248(4) Uani 1 1 d . . . . .
H21W H 0.3204(14) 0.212(4) 0.5899(14) 0.058(14) Uiso 1 1 d . . . . .
H22W H 0.297444 0.086002 0.570157 0.069 Uiso 1 1 d R U . . .
O3W O 0.33298(10) 1.0224(3) 0.79413(10) 0.0331(7) Uani 0.891(6) 1 d . . P B 1
H31W H 0.369304 1.036020 0.795946 0.040 Uiso 0.891(6) 1 d R U P B 1
H32W H 0.330986 0.923674 0.797874 0.040 Uiso 0.891(6) 1 d R U P B 1
O3V O 0.2886(9) 0.981(2) 0.7802(8) 0.032(6) Uani 0.109(6) 1 d . . P B 2
H31V H 0.294389 0.907053 0.760881 0.039 Uiso 0.109(6) 1 d R U P B 2
H32V H 0.261631 0.947797 0.790502 0.039 Uiso 0.109(6) 1 d R U P B 2
O4W O 0.500000 -0.0009(4) 0.750000 0.0372(8) Uani 1 2 d S T P . .
H41W H 0.5227(16) 0.047(5) 0.7448(19) 0.047(13) Uiso 1 1 d . . . . .

loop_
_atom_site_aniso_label
_atom_site_aniso_U_11
_atom_site_aniso_U_22
_atom_site_aniso_U_33
_atom_site_aniso_U_23
_atom_site_aniso_U_13
_atom_site_aniso_U_12
Co1 0.01673(17) 0.01272(16) 0.01297(16) 0.00121(12) -0.00284(12) -0.00045(13)
N1 0.0285(12) 0.0161(11) 0.0183(11) 0.0001(9) 0.0026(9) -0.0018(9)
C2 0.0473(19) 0.0230(14) 0.0180(13) 0.0055(11) 0.0010(12) 0.0006(13)
C3 0.0482(19) 0.0181(13) 0.0216(14) 0.0084(11) -0.0023(13) 0.0023(13)
N4 0.0298(13) 0.0147(10) 0.0157(10) -0.0001(8) -0.0035(9) 0.0022(9)
C5 0.0324(15) 0.0158(12) 0.0214(13) -0.0037(10) -0.0053(11) 0.0027(11)
C6 0.0326(16) 0.0197(14) 0.0295(15) -0.0079(12) -0.0040(12) -0.0016(12)
N7 0.0232(12) 0.0219(12) 0.0210(11) -0.0065(9) -0.0022(9) -0.0019(9)
C8 0.0251(14) 0.0234(14) 0.0332(16) -0.0101(12) 0.0016(12) -0.0068(12)
C9 0.0348(17) 0.0209(14) 0.0347(16) -0.0003(12) 0.0086(13) -0.0087(12)
C10 0.0321(15) 0.0223(14) 0.0169(12) -0.0013(11) 0.0066(11) -0.0005(12)
P1 0.0169(3) 0.0183(3) 0.0168(3) -0.0020(2) 0.0013(2) -0.0018(3)
O11 0.0185(9) 0.0203(9) 0.0157(8) 0.0035(7) 0.0016(7) 0.0025(7)
O12 0.0173(9) 0.0279(11) 0.0312(11) -0.0087(9) 0.0021(8) -0.0053(8)
C11 0.0208(13) 0.0192(13) 0.0215(13) -0.0028(10) 0.0014(10) -0.0003(10)
C12 0.0365(17) 0.0248(15) 0.0381(17) -0.0100(13) 0.0121(14) -0.0027(13)
F121 0.0920(19) 0.0307(11) 0.0482(13) -0.0059(9) 0.0459(13) -0.0059(11)
F122 0.0268(10) 0.0698(16) 0.0799(17) -0.0312(14) 0.0160(11) 0.0078(11)
F123 0.0679(15) 0.0233(9) 0.0448(12) -0.0134(8) 0.0241(11) -0.0017(9)
C20 0.0262(14) 0.0182(13) 0.0249(14) -0.0016(11) -0.0114(11) 0.0057(11)
P2 0.0225(3) 0.0166(3) 0.0220(3) -0.0022(3) -0.0093(3) 0.0024(3)
O21 0.0243(10) 0.0143(9) 0.0294(10) -0.0026(8) -0.0117(8) 0.0016(8)
O22 0.0273(10) 0.0259(10) 0.0218(9) -0.0021(8) -0.0070(8) -0.0002(8)
C21 0.0255(15) 0.0268(15) 0.0263(14) 0.0008(12) -0.0039(11) 0.0030(12)
C22 0.0270(16) 0.0453(19) 0.0257(15) 0.0004(14) 0.0019(12) 0.0030(14)
F221 0.0382(12) 0.0465(13) 0.0761(17) 0.0134(12) 0.0072(11) 0.0191(10)
F222 0.0264(10) 0.117(2) 0.0271(10) -0.0149(12) -0.0060(8) -0.0040(12)
F223 0.0284(10) 0.0660(15) 0.0462(12) 0.0033(11) 0.0092(9) -0.0011(10)
C30 0.0222(14) 0.0400(17) 0.0179(13) -0.0092(12) -0.0068(11) 0.0068(13)
P3A 0.0162(7) 0.0137(13) 0.0124(6) 0.0024(9) -0.0021(5) 0.0014(9)
O32A 0.020(2) 0.014(3) 0.0251(19) -0.002(2) -0.0001(14) 0.000(2)
C31A 0.020(2) 0.019(2) 0.022(2) 0.0026(18) 0.0015(16) 0.0005(18)
C32A 0.028(2) 0.023(2) 0.0176(19) 0.0023(15) 0.0040(16) 0.0028(17)
F321 0.068(2) 0.0385(17) 0.0288(15) -0.0067(12) 0.0160(14) -0.0305(16)
F322 0.0392(18) 0.0348(16) 0.060(2) 0.0094(15) 0.0305(17) 0.0071(13)
F323 0.0426(19) 0.0499(19) 0.0294(15) 0.0244(13) 0.0046(13) 0.0002(15)
P3B 0.037(3) 0.017(3) 0.0233(18) 0.006(2) 0.012(2) 0.015(2)
O32B 0.039(7) 0.019(6) 0.029(4) -0.005(5) 0.003(4) 0.008(5)
C31B 0.058(8) 0.019(5) 0.024(5) 0.012(4) 0.019(5) 0.014(5)
C32B 0.073(9) 0.048(7) 0.016(5) 0.011(4) 0.017(5) 0.035(7)
F324 0.067(5) 0.057(5) 0.030(3) -0.005(3) -0.007(3) 0.019(4)
F325 0.096(7) 0.065(5) 0.038(4) 0.008(4) 0.038(4) 0.049(5)
F326 0.108(8) 0.074(6) 0.028(4) 0.027(4) 0.028(4) 0.061(6)
O31 0.0258(10) 0.0251(10) 0.0238(10) 0.0073(8) 0.0066(8) 0.0056(8)
N1A 0.0334(15) 0.0262(14) 0.0324(15) -0.0069(12) 0.0053(12) 0.0056(12)
O1W 0.0302(12) 0.0323(12) 0.0270(12) -0.0098(10) -0.0024(10) 0.0048(10)
O2W 0.0324(11) 0.0151(10) 0.0240(10) -0.0012(8) -0.0021(8) -0.0024(8)
O3W 0.0305(15) 0.0366(15) 0.0311(14) -0.0005(11) 0.0029(10) 0.0016(11)
O3V 0.054(15) 0.020(10) 0.027(10) 0.005(8) 0.015(10) -0.011(9)
O4W 0.042(2) 0.0216(16) 0.044(2) 0.000 -0.0035(17) 0.000

loop_
_atom_type_symbol
_atom_type_description
_atom_type_scat_dispersion_real
_atom_type_scat_dispersion_imag
_atom_type_scat_source
C C 0.0033 0.0016 'International Tables Vol C Tables 4.2.6.8 and 6.1.1.4'
H H 0.0000 0.0000 'International Tables Vol C Tables 4.2.6.8 and 6.1.1.4'
Co Co 0.3494 0.9721 'International Tables Vol C Tables 4.2.6.8 and 6.1.1.4'
F F 0.0171 0.0103 'International Tables Vol C Tables 4.2.6.8 and 6.1.1.4'
N N 0.0061 0.0033 'International Tables Vol C Tables 4.2.6.8 and 6.1.1.4'
O O 0.0106 0.0060 'International Tables Vol C Tables 4.2.6.8 and 6.1.1.4'
P P 0.1023 0.0942 'International Tables Vol C Tables 4.2.6.8 and 6.1.1.4'

loop_
_geom_angle_atom_site_label_1
_geom_angle_atom_site_label_2
_geom_angle_atom_site_label_3
_geom_angle
_geom_angle_site_symmetry_1
_geom_angle_site_symmetry_3
_geom_angle_publ_flag
O21 Co1 O11 93.63(8) . . ?
O21 Co1 O31 98.59(9) . . ?
O11 Co1 O31 92.80(7) . . ?
O21 Co1 N4 83.32(8) . . ?
O11 Co1 N4 167.97(8) . . ?
O31 Co1 N4 99.16(9) . . ?
O21 Co1 N1 95.59(9) . . ?
O11 Co1 N1 85.48(8) . . ?
O31 Co1 N1 165.80(9) . . ?
N4 Co1 N1 83.25(9) . . ?
O21 Co1 N7 165.53(9) . . ?
O11 Co1 N7 100.36(8) . . ?
O31 Co1 N7 84.51(9) . . ?
N4 Co1 N7 82.23(9) . . ?
N1 Co1 N7 81.94(9) . . ?
C10 N1 C9 112.7(2) . . ?
C10 N1 C2 112.2(2) . . ?
C9 N1 C2 111.5(2) . . ?
C10 N1 Co1 107.03(16) . . ?
C9 N1 Co1 109.32(17) . . ?
C2 N1 Co1 103.47(18) . . ?
N1 C2 C3 111.1(2) . . ?
N1 C2 H21 109.4 . . ?
C3 C2 H21 109.4 . . ?
N1 C2 H22 109.4 . . ?
C3 C2 H22 109.4 . . ?
H21 C2 H22 108.0 . . ?
N4 C3 C2 113.0(2) . . ?
N4 C3 H31 109.0 . . ?
C2 C3 H31 109.0 . . ?
N4 C3 H32 109.0 . . ?
C2 C3 H32 109.0 . . ?
H31 C3 H32 107.8 . . ?
C20 N4 C5 110.8(2) . . ?
C20 N4 C3 112.7(2) . . ?
C5 N4 C3 112.1(2) . . ?
C20 N4 Co1 108.12(16) . . ?
C5 N4 Co1 104.10(16) . . ?
C3 N4 Co1 108.58(18) . . ?
N4 C5 C6 110.0(2) . . ?
N4 C5 H51 109.7 . . ?
C6 C5 H51 109.7 . . ?
N4 C5 H52 109.7 . . ?
C6 C5 H52 109.7 . . ?
H51 C5 H52 108.2 . . ?
N7 C6 C5 112.0(2) . . ?
N7 C6 H61 109.2 . . ?
C5 C6 H61 109.2 . . ?
N7 C6 H62 109.2 . . ?
C5 C6 H62 109.2 . . ?
H61 C6 H62 107.9 . . ?
C30 N7 C8 110.9(2) . . ?
C30 N7 C6 112.7(2) . . ?
C8 N7 C6 112.0(2) . . ?
C30 N7 Co1 107.86(19) . . ?
C8 N7 Co1 104.07(16) . . ?
C6 N7 Co1 108.90(16) . . ?
N7 C8 C9 111.1(2) . . ?
N7 C8 H81 109.4 . . ?
C9 C8 H81 109.4 . . ?
N7 C8 H82 109.4 . . ?
C9 C8 H82 109.4 . . ?
H81 C8 H82 108.0 . . ?
N1 C9 C8 112.6(2) . . ?
N1 C9 H91 109.1 . . ?
C8 C9 H91 109.1 . . ?
N1 C9 H92 109.1 . . ?
C8 C9 H92 109.1 . . ?
H91 C9 H92 107.8 . . ?
N1 C10 P1 109.78(18) . . ?
N1 C10 H101 109.7 . . ?
P1 C10 H101 109.7 . . ?
N1 C10 H102 109.7 . . ?
P1 C10 H102 109.7 . . ?
H101 C10 H102 108.2 . . ?
O12 P1 O11 117.97(11) . . ?
O12 P1 C11 110.00(13) . . ?
O11 P1 C11 105.55(12) . . ?
O12 P1 C10 112.35(13) . . ?
O11 P1 C10 103.99(12) . . ?
C11 P1 C10 106.11(13) . . ?
P1 O11 Co1 116.97(10) . . ?
C12 C11 P1 115.3(2) . . ?
C12 C11 H111 108.5 . . ?
P1 C11 H111 108.5 . . ?
C12 C11 H112 108.5 . . ?
P1 C11 H112 108.5 . . ?
H111 C11 H112 107.5 . . ?
F122 C12 F121 107.1(3) . . ?
F122 C12 F123 106.1(3) . . ?
F121 C12 F123 106.2(3) . . ?
F122 C12 C11 112.8(3) . . ?
F121 C12 C11 112.8(3) . . ?
F123 C12 C11 111.4(3) . . ?
N4 C20 P2 109.33(19) . . ?
N4 C20 H201 109.8 . . ?
P2 C20 H201 109.8 . . ?
N4 C20 H202 109.8 . . ?
P2 C20 H202 109.8 . . ?
H201 C20 H202 108.3 . . ?
O22 P2 O21 118.21(13) . . ?
O22 P2 C21 111.22(13) . . ?
O21 P2 C21 104.51(13) . . ?
O22 P2 C20 112.67(13) . . ?
O21 P2 C20 102.80(12) . . ?
C21 P2 C20 106.39(15) . . ?
P2 O21 Co1 119.40(11) . . ?
C22 C21 P2 117.3(2) . . ?
C22 C21 H211 108.0 . . ?
P2 C21 H211 108.0 . . ?
C22 C21 H212 108.0 . . ?
P2 C21 H212 108.0 . . ?
H211 C21 H212 107.2 . . ?
F222 C22 F221 107.0(3) . . ?
F222 C22 F223 106.0(3) . . ?
F221 C22 F223 106.3(3) . . ?
F222 C22 C21 112.4(3) . . ?
F221 C22 C21 112.1(3) . . ?
F223 C22 C21 112.5(3) . . ?
N7 C30 P3A 109.6(2) . . ?
N7 C30 P3B 109.4(3) . . ?
N7 C30 H301 109.8 . . ?
P3A C30 H301 109.8 . . ?
N7 C30 H302 109.8 . . ?
P3A C30 H302 109.8 . . ?
H301 C30 H302 108.2 . . ?
N7 C30 H304 109.8 . . ?
P3B C30 H304 109.8 . . ?
N7 C30 H305 109.8 . . ?
P3B C30 H305 109.8 . . ?
H304 C30 H305 108.2 . . ?
O32A P3A O31 118.4(4) . . ?
O32A P3A C30 113.4(3) . . ?
O31 P3A C30 105.3(3) . . ?
O32A P3A C31A 108.1(4) . . ?
O31 P3A C31A 110.8(2) . . ?
C30 P3A C31A 99.3(3) . . ?
C32A C31A P3A 115.2(3) . . ?
C32A C31A H311 108.5 . . ?
P3A C31A H311 108.5 . . ?
C32A C31A H312 108.5 . . ?
P3A C31A H312 108.5 . . ?
H311 C31A H312 107.5 . . ?
F321 C32A F323 106.8(4) . . ?
F321 C32A F322 106.5(4) . . ?
F323 C32A F322 105.7(3) . . ?
F321 C32A C31A 112.7(4) . . ?
F323 C32A C31A 112.0(4) . . ?
F322 C32A C31A 112.7(4) . . ?
O31 P3B O32B 116.4(10) . . ?
O31 P3B C31B 109.3(6) . . ?
O32B P3B C31B 110.6(10) . . ?
O31 P3B C30 101.9(6) . . ?
O32B P3B C30 107.3(6) . . ?
C31B P3B C30 111.2(7) . . ?
C32B C31B P3B 116.6(9) . . ?
C32B C31B H314 108.2 . . ?
P3B C31B H314 108.2 . . ?
C32B C31B H315 108.2 . . ?
P3B C31B H315 108.2 . . ?
H314 C31B H315 107.3 . . ?
F324 C32B F326 108.9(12) . . ?
F324 C32B F325 109.8(10) . . ?
F326 C32B F325 105.4(9) . . ?
F324 C32B C31B 113.2(9) . . ?
F326 C32B C31B 109.9(10) . . ?
F325 C32B C31B 109.3(11) . . ?
P3B O31 Co1 123.9(4) . . ?
P3A O31 Co1 113.44(18) . . ?
H11A N1A H12A 109.3 . . ?
H11A N1A H13A 116.4 . . ?
H12A N1A H13A 107(3) . . ?
H11A N1A H14A 112.4 . . ?
H12A N1A H14A 107(3) . . ?
H13A N1A H14A 104(4) . . ?
H11W O1W H12W 104(4) . . ?
H21W O2W H22W 109.1 . . ?
H31W O3W H32W 101.8 . . ?
H31V O3V H32V 95.8 . . ?
H41W O4W H41W 108(7) . 2_656 ?

loop_
_geom_bond_atom_site_label_1
_geom_bond_atom_site_label_2
_geom_bond_distance
_geom_bond_site_symmetry_2
_geom_bond_publ_flag
Co1 O21 2.0596(19) . ?
Co1 O11 2.0621(18) . ?
Co1 O31 2.125(2) . ?
Co1 N4 2.144(2) . ?
Co1 N1 2.160(2) . ?
Co1 N7 2.165(2) . ?
N1 C10 1.468(4) . ?
N1 C9 1.481(4) . ?
N1 C2 1.484(4) . ?
C2 C3 1.528(5) . ?
C2 H21 0.9900 . ?
C2 H22 0.9900 . ?
C3 N4 1.492(4) . ?
C3 H31 0.9900 . ?
C3 H32 0.9900 . ?
N4 C20 1.473(4) . ?
N4 C5 1.483(3) . ?
C5 C6 1.533(4) . ?
C5 H51 0.9900 . ?
C5 H52 0.9900 . ?
C6 N7 1.481(4) . ?
C6 H61 0.9900 . ?
C6 H62 0.9900 . ?
N7 C30 1.472(4) . ?
N7 C8 1.476(4) . ?
C8 C9 1.519(4) . ?
C8 H81 0.9900 . ?
C8 H82 0.9900 . ?
C9 H91 0.9900 . ?
C9 H92 0.9900 . ?
C10 P1 1.826(3) . ?
C10 H101 0.9900 . ?
C10 H102 0.9900 . ?
P1 O12 1.488(2) . ?
P1 O11 1.5181(19) . ?
P1 C11 1.820(3) . ?
C11 C12 1.489(4) . ?
C11 H111 0.9900 . ?
C11 H112 0.9900 . ?
C12 F122 1.333(4) . ?
C12 F121 1.334(4) . ?
C12 F123 1.339(4) . ?
C20 P2 1.827(3) . ?
C20 H201 0.9900 . ?
C20 H202 0.9900 . ?
P2 O22 1.484(2) . ?
P2 O21 1.525(2) . ?
P2 C21 1.810(3) . ?
C21 C22 1.488(4) . ?
C21 H211 0.9900 . ?
C21 H212 0.9900 . ?
C22 F222 1.330(4) . ?
C22 F221 1.334(4) . ?
C22 F223 1.339(4) . ?
C30 P3A 1.757(5) . ?
C30 P3B 2.027(9) . ?
C30 H301 0.9900 . ?
C30 H302 0.9900 . ?
C30 H304 0.9900 . ?
C30 H305 0.9900 . ?
P3A O32A 1.497(8) . ?
P3A O31 1.580(4) . ?
P3A C31A 1.817(6) . ?
C31A C32A 1.490(6) . ?
C31A H311 0.9900 . ?
C31A H312 0.9900 . ?
C32A F321 1.327(5) . ?
C32A F323 1.332(5) . ?
C32A F322 1.336(5) . ?
P3B O31 1.348(10) . ?
P3B O32B 1.50(2) . ?
P3B C31B 1.806(13) . ?
C31B C32B 1.494(17) . ?
C31B H314 0.9900 . ?
C31B H315 0.9900 . ?
C32B F324 1.312(17) . ?
C32B F326 1.325(12) . ?
C32B F325 1.362(13) . ?
N1A H11A 0.9597 . ?
N1A H12A 0.97(5) . ?
N1A H13A 0.88(4) . ?
N1A H14A 0.94(4) . ?
O1W H11W 0.81(4) . ?
O1W H12W 0.76(5) . ?
O2W H21W 0.87(4) . ?
O2W H22W 0.8075 . ?
O3W H31W 0.9337 . ?
O3W H32W 0.9324 . ?
O3V H31V 0.8620 . ?
O3V H32V 0.8363 . ?
O4W H41W 0.77(4) . ?
O4W H41W 0.77(4) 2_656 ?
